data_7701734
loop_
_publ_author_name
'Dale, Sarah'
'Bonanno, Nico M.'
'Pelaccia, Mark'
'Lough, Alan J.'
'Miyawaki, Atsuhiro'
'Takahashi, Kazuyuki'
'Lemaire, Martin T.'

_publ_section_title
;
 Ligand mixed-valence and electrical conductivity in coordination
 complexes containing a redox-active phenalenol-substituted ligand.
;
_journal_issue 23
_journal_name_full 'Dalton transactions (Cambridge, England : 2003)'
_journal_page_first 8053
_journal_page_last 8056
_journal_paper_doi 10.1039/c9dt01788g
_journal_volume 48
_journal_year 2019
_chemical_formula_moiety 'C36 H22 Co N6 O2, C H Cl3'
_chemical_formula_sum 'C37 H23 Cl3 Co N6 O2'
_chemical_formula_weight 748.89
_space_group_crystal_system triclinic
_space_group_IT_number 2
_space_group_name_Hall '-P 1'
_space_group_name_H-M_alt 'P -1'
_atom_sites_solution_hydrogens geom
_audit_creation_method SHELXL-2014/7
_audit_update_record
;
2019-04-23 deposited with the CCDC.	2019-05-15 downloaded from the CCDC.
;
_cell_angle_alpha 63.6340(10)
_cell_angle_beta 83.957(2)
_cell_angle_gamma 78.009(2)
_cell_formula_units_Z 2
_cell_length_a 8.8117(4)
_cell_length_b 15.1002(8)
_cell_length_c 15.6455(8)
_cell_measurement_reflns_used 9025
_cell_measurement_temperature 150(2)
_cell_measurement_theta_max 26.04
_cell_measurement_theta_min 2.36
_cell_volume 1824.31(16)
_computing_cell_refinement APEX2
_computing_data_collection 'APEX2 (Bruker, 2014)'
_computing_data_reduction 'SAINT (Bruker, 2014)'
_computing_molecular_graphics 'PLATON (Spek, 2009)'
_computing_publication_material 'SHELXTL (Sheldrick, 2008)'
_computing_structure_refinement 'SHELXL-2014/7 (Sheldrick, 2015b)'
_computing_structure_solution 'SHELXT (Sheldrick, 2015a)'
_diffrn_ambient_temperature 150(2)
_diffrn_measured_fraction_theta_full 1.000
_diffrn_measured_fraction_theta_max 0.995
_diffrn_measurement_device_type 'Bruker Kappa APEX-DUO CCD'
_diffrn_measurement_method '\f and \w scans'
_diffrn_radiation_type MoK\a
_diffrn_radiation_wavelength 0.71073
_diffrn_reflns_av_R_equivalents 0.0683
_diffrn_reflns_av_unetI/netI 0.0619
_diffrn_reflns_Laue_measured_fraction_full 1.000
_diffrn_reflns_Laue_measured_fraction_max 0.995
_diffrn_reflns_limit_h_max 11
_diffrn_reflns_limit_h_min -11
_diffrn_reflns_limit_k_max 19
_diffrn_reflns_limit_k_min -19
_diffrn_reflns_limit_l_max 20
_diffrn_reflns_limit_l_min -20
_diffrn_reflns_number 45917
_diffrn_reflns_point_group_measured_fraction_full 1.000
_diffrn_reflns_point_group_measured_fraction_max 0.995
_diffrn_reflns_theta_full 25.242
_diffrn_reflns_theta_max 27.643
_diffrn_reflns_theta_min 1.453
_diffrn_source 'sealed tube with Bruker Triumph monochromator'
_exptl_absorpt_coefficient_mu 0.731
_exptl_absorpt_correction_T_max 0.7456
_exptl_absorpt_correction_T_min 0.6689
_exptl_absorpt_correction_type multi-scan
_exptl_absorpt_process_details 'SADABS (Bruker, 2014)'
_exptl_crystal_colour blue
_exptl_crystal_density_diffrn 1.363
_exptl_crystal_description Block
_exptl_crystal_F_000 762
_exptl_crystal_size_max 0.150
_exptl_crystal_size_mid 0.140
_exptl_crystal_size_min 0.140
_refine_diff_density_max 0.630
_refine_diff_density_min -0.837
_refine_diff_density_rms 0.074
_refine_ls_extinction_method none
_refine_ls_goodness_of_fit_ref 1.046
_refine_ls_hydrogen_treatment constr
_refine_ls_matrix_type full
_refine_ls_number_parameters 455
_refine_ls_number_reflns 8468
_refine_ls_number_restraints 15
_refine_ls_restrained_S_all 1.087
_refine_ls_R_factor_all 0.0848
_refine_ls_R_factor_gt 0.0483
_refine_ls_shift/su_max 0.001
_refine_ls_shift/su_mean 0.000
_refine_ls_structure_factor_coef Fsqd
_refine_ls_weighting_details 'w=1/[\s^2^(Fo^2^)+(0.0618P)^2^+0.8524P] where P=(Fo^2^+2Fc^2^)/3'
_refine_ls_weighting_scheme calc
_refine_ls_wR_factor_gt 0.1164
_refine_ls_wR_factor_ref 0.1312
_reflns_Friedel_coverage 0.000
_reflns_number_gt 5777
_reflns_number_total 8468
_reflns_threshold_expression 'I > 2\s(I)'
_cod_data_source_file c9dt01788g2.cif
_cod_data_source_block d1780_a_sq
_cod_database_code 7701734
_shelx_shelxl_version_number 2014/7
_shelx_space_group_comment
; 
The symmetry employed for this shelxl refinement is uniquely defined 
by the following loop, which should always be used as a source of 
symmetry information in preference to the above space-group names. 
They are only intended as comments. 
;
_shelx_estimated_absorpt_t_min 0.898
_shelx_estimated_absorpt_t_max 0.905

loop_
_space_group_symop_operation_xyz
'x, y, z'
'-x, -y, -z'

loop_
_atom_site_label
_atom_site_type_symbol
_atom_site_fract_x
_atom_site_fract_y
_atom_site_fract_z
_atom_site_U_iso_or_equiv
_atom_site_adp_type
_atom_site_occupancy
_atom_site_site_symmetry_order
_atom_site_calc_flag
_atom_site_refinement_flags_posn
_atom_site_refinement_flags_adp
_atom_site_refinement_flags_occupancy
_atom_site_disorder_assembly
_atom_site_disorder_group
Co1 Co 0.40782(4) 0.80368(3) 0.36966(3) 0.01821(11) Uani 1 1 d . . . . .
O1 O 0.62069(19) 0.75626(14) 0.39634(13) 0.0201(4) Uani 1 1 d . . . . .
O2 O 0.4526(2) 0.92618(13) 0.27276(12) 0.0210(4) Uani 1 1 d . . . . .
N1 N 0.3706(2) 0.86227(16) 0.45658(15) 0.0188(5) Uani 1 1 d . . . . .
N2 N 0.2266(2) 0.91044(17) 0.46064(16) 0.0235(5) Uani 1 1 d . . . . .
N3 N 0.1928(2) 0.85598(16) 0.34592(15) 0.0191(5) Uani 1 1 d . . . . .
N4 N 0.4294(2) 0.74041(16) 0.28797(15) 0.0186(5) Uani 1 1 d . . . . .
N5 N 0.3683(3) 0.65266(17) 0.32366(16) 0.0240(5) Uani 1 1 d . . . . .
N6 N 0.3620(2) 0.67707(16) 0.46168(15) 0.0186(5) Uani 1 1 d . . . . .
C1 C 0.6937(3) 0.75863(19) 0.46146(18) 0.0182(5) Uani 1 1 d . . . . .
C2 C 0.8522(3) 0.7071(2) 0.47407(19) 0.0229(6) Uani 1 1 d . . . . .
H2A H 0.8930 0.6727 0.4361 0.028 Uiso 1 1 calc R U . . .
C3 C 0.9446(3) 0.7060(2) 0.5378(2) 0.0274(6) Uani 1 1 d . . . . .
H3A H 1.0485 0.6705 0.5442 0.033 Uiso 1 1 calc R U . . .
C4 C 0.8897(3) 0.7571(2) 0.5961(2) 0.0253(6) Uani 1 1 d . . . . .
C5 C 0.9855(3) 0.7583(2) 0.6609(2) 0.0326(7) Uani 1 1 d . . . . .
H5A H 1.0899 0.7237 0.6669 0.039 Uiso 1 1 calc R U . . .
C6 C 0.9320(3) 0.8087(2) 0.7166(2) 0.0353(7) Uani 1 1 d . . . . .
H6A H 0.9994 0.8085 0.7602 0.042 Uiso 1 1 calc R U . . .
C7 C 0.7813(3) 0.8589(2) 0.7087(2) 0.0306(7) Uani 1 1 d . . . . .
H7A H 0.7453 0.8942 0.7464 0.037 Uiso 1 1 calc R U . . .
C8 C 0.6796(3) 0.8586(2) 0.64507(19) 0.0240(6) Uani 1 1 d . . . . .
C9 C 0.5236(3) 0.9081(2) 0.6386(2) 0.0294(7) Uani 1 1 d . . . . .
H9A H 0.4875 0.9424 0.6772 0.035 Uiso 1 1 calc R U . . .
C10 C 0.4243(3) 0.9077(2) 0.5783(2) 0.0278(6) Uani 1 1 d . . . . .
H10A H 0.3194 0.9402 0.5767 0.033 Uiso 1 1 calc R U . . .
C11 C 0.4744(3) 0.8593(2) 0.51723(18) 0.0209(6) Uani 1 1 d . . . . .
C12 C 0.6308(3) 0.80869(19) 0.52091(18) 0.0181(5) Uani 1 1 d . . . . .
C13 C 0.7330(3) 0.8078(2) 0.58709(18) 0.0207(6) Uani 1 1 d . . . . .
C14 C 0.1322(3) 0.9073(2) 0.39836(19) 0.0224(6) Uani 1 1 d . . . . .
C15 C -0.0233(3) 0.9556(2) 0.3890(2) 0.0280(6) Uani 1 1 d . . . . .
H15A H -0.0648 0.9911 0.4259 0.034 Uiso 1 1 calc R U . . .
C16 C -0.1149(3) 0.9509(2) 0.3259(2) 0.0288(7) Uani 1 1 d . . . . .
H16A H -0.2203 0.9838 0.3183 0.035 Uiso 1 1 calc R U . . .
C17 C -0.0527(3) 0.8980(2) 0.2732(2) 0.0262(6) Uani 1 1 d . . . . .
H17A H -0.1149 0.8938 0.2295 0.031 Uiso 1 1 calc R U . . .
C18 C 0.1009(3) 0.8514(2) 0.28524(19) 0.0226(6) Uani 1 1 d . . . . .
H18A H 0.1432 0.8149 0.2494 0.027 Uiso 1 1 calc R U . . .
C19 C 0.5327(3) 0.9342(2) 0.19470(18) 0.0196(6) Uani 1 1 d . . . . .
C20 C 0.5861(3) 1.0263(2) 0.14200(19) 0.0240(6) Uani 1 1 d . . . . .
H20A H 0.5557 1.0783 0.1622 0.029 Uiso 1 1 calc R U . . .
C21 C 0.6795(3) 1.0427(2) 0.06349(19) 0.0263(6) Uani 1 1 d . . . . .
H21A H 0.7162 1.1045 0.0314 0.032 Uiso 1 1 calc R U . . .
C22 C 0.7227(3) 0.9680(2) 0.02898(19) 0.0261(6) Uani 1 1 d . . . . .
C23 C 0.8224(3) 0.9818(2) -0.0505(2) 0.0334(7) Uani 1 1 d . . . . .
H23A H 0.8657 1.0413 -0.0806 0.040 Uiso 1 1 calc R U . . .
C24 C 0.8583(4) 0.9111(3) -0.0854(2) 0.0367(8) Uani 1 1 d . . . . .
H24A H 0.9268 0.9212 -0.1387 0.044 Uiso 1 1 calc R U . . .
C25 C 0.7941(3) 0.8251(2) -0.0426(2) 0.0334(7) Uani 1 1 d . . . . .
H25A H 0.8173 0.7771 -0.0681 0.040 Uiso 1 1 calc R U . . .
C26 C 0.6964(3) 0.8068(2) 0.03698(19) 0.0259(6) Uani 1 1 d . . . . .
C27 C 0.6289(3) 0.7188(2) 0.0811(2) 0.0310(7) Uani 1 1 d . . . . .
H27A H 0.6486 0.6723 0.0540 0.037 Uiso 1 1 calc R U . . .
C28 C 0.5375(3) 0.6990(2) 0.1603(2) 0.0278(6) Uani 1 1 d . . . . .
H28A H 0.4931 0.6399 0.1867 0.033 Uiso 1 1 calc R U . . .
C29 C 0.5066(3) 0.7663(2) 0.20537(18) 0.0201(6) Uani 1 1 d . . . . .
C30 C 0.5665(3) 0.8593(2) 0.16089(18) 0.0197(5) Uani 1 1 d . . . . .
C31 C 0.6618(3) 0.8784(2) 0.07583(18) 0.0219(6) Uani 1 1 d . . . . .
C32 C 0.3418(3) 0.6198(2) 0.41713(19) 0.0220(6) Uani 1 1 d . . . . .
C33 C 0.2993(3) 0.5240(2) 0.4729(2) 0.0286(6) Uani 1 1 d . . . . .
H33A H 0.2761 0.4860 0.4428 0.034 Uiso 1 1 calc R U . . .
C34 C 0.2923(3) 0.4874(2) 0.5694(2) 0.0304(7) Uani 1 1 d . . . . .
H34A H 0.2665 0.4229 0.6070 0.036 Uiso 1 1 calc R U . . .
C35 C 0.3231(3) 0.5444(2) 0.6143(2) 0.0276(6) Uani 1 1 d . . . . .
H35A H 0.3205 0.5186 0.6819 0.033 Uiso 1 1 calc R U . . .
C36 C 0.3569(3) 0.6378(2) 0.55831(19) 0.0229(6) Uani 1 1 d . . . . .
H36A H 0.3777 0.6766 0.5882 0.028 Uiso 1 1 calc R U . . .
C37 C 0.1260(4) 0.6176(2) 0.2096(2) 0.0511(10) Uani 1 1 d D . . . .
H37 H 0.2101 0.6246 0.2431 0.061 Uiso 1 1 calc R U . A 1
Cl1 Cl 0.1120(2) 0.49193(12) 0.25590(14) 0.0959(7) Uani 0.790(3) 1 d D . P B 1
Cl1A Cl 0.2260(16) 0.5097(8) 0.1965(11) 0.193(6) Uiso 0.210(3) 1 d D . P B 2
Cl2 Cl 0.16436(18) 0.67037(15) 0.08809(9) 0.0753(6) Uani 0.790(3) 1 d D . P B 1
Cl2A Cl 0.1180(10) 0.7259(5) 0.1062(5) 0.100(3) Uiso 0.210(3) 1 d D . P B 2
Cl3 Cl -0.05557(14) 0.68290(12) 0.23309(10) 0.0620(5) Uani 0.790(3) 1 d D . P B 1
Cl3A Cl -0.0244(9) 0.5843(8) 0.2815(6) 0.127(3) Uiso 0.210(3) 1 d D . P B 2

loop_
_atom_site_aniso_label
_atom_site_aniso_U_11
_atom_site_aniso_U_22
_atom_site_aniso_U_33
_atom_site_aniso_U_23
_atom_site_aniso_U_13
_atom_site_aniso_U_12
Co1 0.01364(17) 0.0216(2) 0.02021(19) -0.01120(15) 0.00100(13) -0.00058(13)
O1 0.0146(9) 0.0255(10) 0.0238(10) -0.0152(8) 0.0003(7) -0.0007(7)
O2 0.0226(9) 0.0208(10) 0.0211(10) -0.0117(8) 0.0031(7) -0.0024(8)
N1 0.0125(10) 0.0197(12) 0.0224(11) -0.0094(10) 0.0001(8) 0.0013(8)
N2 0.0160(11) 0.0285(13) 0.0277(12) -0.0164(11) 0.0006(9) 0.0016(9)
N3 0.0180(11) 0.0206(12) 0.0178(11) -0.0091(10) 0.0009(9) -0.0004(9)
N4 0.0139(10) 0.0187(12) 0.0237(12) -0.0100(10) 0.0007(9) -0.0023(8)
N5 0.0234(12) 0.0246(13) 0.0272(13) -0.0135(11) 0.0025(10) -0.0068(10)
N6 0.0129(10) 0.0218(12) 0.0222(12) -0.0118(10) 0.0009(8) -0.0007(9)
C1 0.0158(12) 0.0157(13) 0.0213(13) -0.0064(11) 0.0032(10) -0.0046(10)
C2 0.0164(13) 0.0255(15) 0.0287(15) -0.0152(13) 0.0025(11) -0.0011(11)
C3 0.0135(13) 0.0307(17) 0.0378(17) -0.0177(14) -0.0002(12) 0.0031(11)
C4 0.0212(13) 0.0268(16) 0.0269(15) -0.0118(13) -0.0009(11) -0.0015(11)
C5 0.0200(14) 0.0422(19) 0.0372(18) -0.0206(15) -0.0065(12) 0.0019(13)
C6 0.0296(16) 0.047(2) 0.0350(18) -0.0231(16) -0.0106(13) -0.0011(14)
C7 0.0326(16) 0.0382(18) 0.0265(16) -0.0197(14) -0.0028(12) -0.0033(13)
C8 0.0227(14) 0.0280(16) 0.0214(14) -0.0110(12) 0.0003(11) -0.0046(12)
C9 0.0267(15) 0.0394(18) 0.0290(16) -0.0235(14) -0.0006(12) 0.0001(13)
C10 0.0188(13) 0.0372(18) 0.0304(16) -0.0220(14) 0.0003(11) 0.0054(12)
C11 0.0207(13) 0.0209(14) 0.0204(14) -0.0092(12) 0.0028(10) -0.0032(11)
C12 0.0173(12) 0.0156(13) 0.0191(13) -0.0063(11) 0.0033(10) -0.0029(10)
C13 0.0198(13) 0.0209(14) 0.0208(14) -0.0083(12) 0.0014(10) -0.0051(11)
C14 0.0179(13) 0.0229(15) 0.0255(14) -0.0115(12) -0.0002(11) 0.0005(11)
C15 0.0192(14) 0.0352(17) 0.0319(16) -0.0202(14) 0.0023(12) 0.0022(12)
C16 0.0160(13) 0.0335(17) 0.0328(16) -0.0141(14) -0.0025(11) 0.0040(12)
C17 0.0199(13) 0.0309(17) 0.0262(15) -0.0117(13) -0.0039(11) -0.0011(12)
C18 0.0231(14) 0.0242(15) 0.0200(14) -0.0104(12) 0.0016(11) -0.0025(11)
C19 0.0173(12) 0.0234(15) 0.0170(13) -0.0086(11) -0.0017(10) -0.0006(10)
C20 0.0260(14) 0.0237(15) 0.0226(14) -0.0110(12) -0.0019(11) -0.0018(11)
C21 0.0282(15) 0.0239(16) 0.0221(14) -0.0052(12) 0.0006(11) -0.0066(12)
C22 0.0265(15) 0.0311(17) 0.0177(14) -0.0083(12) -0.0022(11) -0.0032(12)
C23 0.0336(16) 0.0386(19) 0.0232(15) -0.0091(14) 0.0075(12) -0.0102(14)
C24 0.0373(17) 0.048(2) 0.0243(16) -0.0178(15) 0.0101(13) -0.0073(15)
C25 0.0351(17) 0.0399(19) 0.0254(16) -0.0178(15) 0.0046(13) -0.0014(14)
C26 0.0250(14) 0.0328(17) 0.0215(14) -0.0146(13) -0.0005(11) -0.0013(12)
C27 0.0351(16) 0.0344(18) 0.0320(17) -0.0249(15) 0.0040(13) -0.0020(13)
C28 0.0295(15) 0.0295(17) 0.0307(16) -0.0187(14) 0.0027(12) -0.0071(12)
C29 0.0155(12) 0.0239(15) 0.0218(14) -0.0125(12) -0.0003(10) 0.0008(10)
C30 0.0149(12) 0.0246(15) 0.0178(13) -0.0083(11) -0.0025(10) -0.0010(10)
C31 0.0182(13) 0.0275(15) 0.0198(14) -0.0114(12) -0.0015(10) -0.0007(11)
C32 0.0138(12) 0.0209(14) 0.0288(15) -0.0107(12) -0.0011(11) 0.0020(10)
C33 0.0259(15) 0.0241(16) 0.0374(17) -0.0148(14) 0.0023(12) -0.0057(12)
C34 0.0267(15) 0.0227(16) 0.0367(17) -0.0083(14) 0.0040(13) -0.0071(12)
C35 0.0239(14) 0.0292(17) 0.0240(15) -0.0078(13) 0.0001(11) -0.0019(12)
C36 0.0156(13) 0.0261(16) 0.0238(14) -0.0093(12) 0.0002(10) -0.0005(11)
C37 0.060(2) 0.058(3) 0.040(2) -0.0204(19) -0.0008(18) -0.0220(19)
Cl1 0.1197(15) 0.0478(10) 0.1068(14) -0.0175(9) -0.0010(11) -0.0250(9)
Cl2 0.0741(10) 0.1035(14) 0.0342(7) -0.0124(7) 0.0013(6) -0.0283(9)
Cl3 0.0440(7) 0.0861(12) 0.0704(9) -0.0472(9) -0.0065(6) -0.0084(6)

loop_
_atom_type_symbol
_atom_type_description
_atom_type_scat_dispersion_real
_atom_type_scat_dispersion_imag
_atom_type_scat_source
C C 0.0033 0.0016 'International Tables Vol C Tables 4.2.6.8 and 6.1.1.4'
H H 0.0000 0.0000 'International Tables Vol C Tables 4.2.6.8 and 6.1.1.4'
N N 0.0061 0.0033 'International Tables Vol C Tables 4.2.6.8 and 6.1.1.4'
O O 0.0106 0.0060 'International Tables Vol C Tables 4.2.6.8 and 6.1.1.4'
Cl Cl 0.1484 0.1585 'International Tables Vol C Tables 4.2.6.8 and 6.1.1.4'
Co Co 0.3494 0.9721 'International Tables Vol C Tables 4.2.6.8 and 6.1.1.4'

loop_
_geom_angle_atom_site_label_1
_geom_angle_atom_site_label_2
_geom_angle_atom_site_label_3
_geom_angle
N4 Co1 O1 88.53(8)
N4 Co1 O2 94.04(9)
O1 Co1 O2 90.20(8)
N4 Co1 N1 175.01(9)
O1 Co1 N1 94.84(8)
O2 Co1 N1 89.64(8)
N4 Co1 N3 94.41(9)
O1 Co1 N3 176.99(9)
O2 Co1 N3 88.98(8)
N1 Co1 N3 82.27(9)
N4 Co1 N6 82.45(9)
O1 Co1 N6 90.28(8)
O2 Co1 N6 176.44(8)
N1 Co1 N6 93.83(9)
N3 Co1 N6 90.71(9)
C1 O1 Co1 126.66(16)
C19 O2 Co1 124.03(17)
N2 N1 C11 115.9(2)
N2 N1 Co1 116.85(16)
C11 N1 Co1 127.20(17)
N1 N2 C14 111.0(2)
C18 N3 C14 119.1(2)
C18 N3 Co1 129.53(18)
C14 N3 Co1 111.35(17)
C29 N4 N5 118.0(2)
C29 N4 Co1 126.78(18)
N5 N4 Co1 114.95(16)
C32 N5 N4 110.2(2)
C36 N6 C32 119.7(2)
C36 N6 Co1 129.95(19)
C32 N6 Co1 110.21(17)
O1 C1 C2 115.6(2)
O1 C1 C12 125.6(2)
C2 C1 C12 118.8(2)
C3 C2 C1 122.1(2)
C3 C2 H2A 118.9
C1 C2 H2A 118.9
C2 C3 C4 121.3(2)
C2 C3 H3A 119.4
C4 C3 H3A 119.4
C5 C4 C13 119.7(3)
C5 C4 C3 121.7(2)
C13 C4 C3 118.5(2)
C6 C5 C4 121.5(3)
C6 C5 H5A 119.3
C4 C5 H5A 119.3
C7 C6 C5 119.9(3)
C7 C6 H6A 120.0
C5 C6 H6A 120.0
C6 C7 C8 120.6(3)
C6 C7 H7A 119.7
C8 C7 H7A 119.7
C7 C8 C9 120.7(3)
C7 C8 C13 120.1(2)
C9 C8 C13 119.2(2)
C10 C9 C8 121.2(3)
C10 C9 H9A 119.4
C8 C9 H9A 119.4
C9 C10 C11 121.3(2)
C9 C10 H10A 119.3
C11 C10 H10A 119.3
N1 C11 C12 121.3(2)
N1 C11 C10 119.1(2)
C12 C11 C10 119.5(2)
C11 C12 C13 118.3(2)
C11 C12 C1 124.0(2)
C13 C12 C1 117.8(2)
C8 C13 C4 118.1(2)
C8 C13 C12 120.4(2)
C4 C13 C12 121.5(2)
N3 C14 N2 118.5(2)
N3 C14 C15 120.9(2)
N2 C14 C15 120.6(2)
C16 C15 C14 119.1(3)
C16 C15 H15A 120.4
C14 C15 H15A 120.4
C15 C16 C17 119.7(2)
C15 C16 H16A 120.2
C17 C16 H16A 120.2
C18 C17 C16 118.9(3)
C18 C17 H17A 120.5
C16 C17 H17A 120.5
N3 C18 C17 122.3(2)
N3 C18 H18A 118.9
C17 C18 H18A 118.9
O2 C19 C20 115.6(2)
O2 C19 C30 125.0(2)
C20 C19 C30 119.4(2)
C21 C20 C19 122.1(3)
C21 C20 H20A 118.9
C19 C20 H20A 118.9
C20 C21 C22 120.6(3)
C20 C21 H21A 119.7
C22 C21 H21A 119.7
C23 C22 C31 119.7(3)
C23 C22 C21 121.8(3)
C31 C22 C21 118.6(2)
C24 C23 C22 121.2(3)
C24 C23 H23A 119.4
C22 C23 H23A 119.4
C23 C24 C25 119.6(3)
C23 C24 H24A 120.2
C25 C24 H24A 120.2
C24 C25 C26 121.7(3)
C24 C25 H25A 119.2
C26 C25 H25A 119.2
C25 C26 C27 122.0(3)
C25 C26 C31 119.4(3)
C27 C26 C31 118.6(2)
C28 C27 C26 122.4(3)
C28 C27 H27A 118.8
C26 C27 H27A 118.8
C27 C28 C29 120.9(3)
C27 C28 H28A 119.5
C29 C28 H28A 119.5
N4 C29 C28 119.7(2)
N4 C29 C30 121.4(2)
C28 C29 C30 118.9(2)
C19 C30 C31 118.0(2)
C19 C30 C29 123.5(2)
C31 C30 C29 118.5(2)
C22 C31 C26 118.4(2)
C22 C31 C30 121.0(2)
C26 C31 C30 120.5(3)
N5 C32 N6 119.7(2)
N5 C32 C33 121.1(3)
N6 C32 C33 119.1(2)
C34 C33 C32 119.5(3)
C34 C33 H33A 120.3
C32 C33 H33A 120.3
C33 C34 C35 120.5(3)
C33 C34 H34A 119.8
C35 C34 H34A 119.8
C36 C35 C34 118.4(3)
C36 C35 H35A 120.8
C34 C35 H35A 120.8
N6 C36 C35 122.5(3)
N6 C36 H36A 118.8
C35 C36 H36A 118.8
Cl3A C37 Cl2A 124.4(5)
Cl2 C37 Cl1 113.1(2)
Cl3A C37 Cl1A 107.0(6)
Cl2A C37 Cl1A 113.4(6)
Cl2 C37 Cl3 109.2(2)
Cl1 C37 Cl3 107.28(19)
Cl2 C37 H37 109.1
Cl1 C37 H37 109.1
Cl3 C37 H37 109.1

loop_
_geom_bond_atom_site_label_1
_geom_bond_atom_site_label_2
_geom_bond_distance
Co1 N4 1.882(2)
Co1 O1 1.8833(17)
Co1 O2 1.8873(18)
Co1 N1 1.896(2)
Co1 N3 1.902(2)
Co1 N6 1.909(2)
O1 C1 1.278(3)
O2 C19 1.314(3)
N1 N2 1.336(3)
N1 C11 1.366(3)
N2 C14 1.368(3)
N3 C18 1.343(3)
N3 C14 1.363(3)
N4 C29 1.328(3)
N4 N5 1.390(3)
N5 C32 1.331(3)
N6 C36 1.356(3)
N6 C32 1.376(3)
C1 C2 1.437(3)
C1 C12 1.444(3)
C2 C3 1.345(4)
C2 H2A 0.9500
C3 C4 1.428(4)
C3 H3A 0.9500
C4 C5 1.393(4)
C4 C13 1.420(4)
C5 C6 1.384(4)
C5 H5A 0.9500
C6 C7 1.373(4)
C6 H6A 0.9500
C7 C8 1.410(4)
C7 H7A 0.9500
C8 C9 1.412(4)
C8 C13 1.419(4)
C9 C10 1.355(4)
C9 H9A 0.9500
C10 C11 1.429(4)
C10 H10A 0.9500
C11 C12 1.423(3)
C12 C13 1.436(4)
C14 C15 1.401(4)
C15 C16 1.373(4)
C15 H15A 0.9500
C16 C17 1.389(4)
C16 H16A 0.9500
C17 C18 1.379(4)
C17 H17A 0.9500
C18 H18A 0.9500
C19 C20 1.416(4)
C19 C30 1.418(4)
C20 C21 1.360(4)
C20 H20A 0.9500
C21 C22 1.424(4)
C21 H21A 0.9500
C22 C23 1.406(4)
C22 C31 1.413(4)
C23 C24 1.372(4)
C23 H23A 0.9500
C24 C25 1.381(4)
C24 H24A 0.9500
C25 C26 1.391(4)
C25 H25A 0.9500
C26 C27 1.423(4)
C26 C31 1.427(4)
C27 C28 1.354(4)
C27 H27A 0.9500
C28 C29 1.444(4)
C28 H28A 0.9500
C29 C30 1.447(4)
C30 C31 1.444(4)
C32 C33 1.424(4)
C33 C34 1.358(4)
C33 H33A 0.9500
C34 C35 1.407(4)
C34 H34A 0.9500
C35 C36 1.366(4)
C35 H35A 0.9500
C36 H36A 0.9500
C37 Cl3A 1.653(6)
C37 Cl2A 1.710(6)
C37 Cl2 1.730(3)
C37 Cl1 1.731(3)
C37 Cl1A 1.771(7)
C37 Cl3 1.792(4)
C37 H37 1.0000

loop_
_geom_torsion_atom_site_label_1
_geom_torsion_atom_site_label_2
_geom_torsion_atom_site_label_3
_geom_torsion_atom_site_label_4
_geom_torsion
N4 Co1 O1 C1 -169.5(2)
O2 Co1 O1 C1 96.4(2)
N1 Co1 O1 C1 6.8(2)
N6 Co1 O1 C1 -87.1(2)
N4 Co1 O2 C19 -23.8(2)
O1 Co1 O2 C19 64.74(19)
N1 Co1 O2 C19 159.57(19)
N3 Co1 O2 C19 -118.16(19)
O1 Co1 N1 N2 178.10(18)
O2 Co1 N1 N2 87.93(18)
N3 Co1 N1 N2 -1.09(18)
N6 Co1 N1 N2 -91.29(19)
O1 Co1 N1 C11 -3.2(2)
O2 Co1 N1 C11 -93.3(2)
N3 Co1 N1 C11 177.6(2)
N6 Co1 N1 C11 87.4(2)
C11 N1 N2 C14 -178.9(2)
Co1 N1 N2 C14 -0.1(3)
O1 Co1 N4 C29 -68.7(2)
O2 Co1 N4 C29 21.4(2)
N3 Co1 N4 C29 110.7(2)
N6 Co1 N4 C29 -159.1(2)
O1 Co1 N4 N5 105.36(17)
O2 Co1 N4 N5 -164.54(16)
N3 Co1 N4 N5 -75.25(17)
N6 Co1 N4 N5 14.88(16)
C29 N4 N5 C32 159.4(2)
Co1 N4 N5 C32 -15.2(3)
Co1 O1 C1 C2 173.11(17)
Co1 O1 C1 C12 -7.5(4)
O1 C1 C2 C3 177.9(3)
C12 C1 C2 C3 -1.6(4)
C1 C2 C3 C4 -0.5(4)
C2 C3 C4 C5 -178.5(3)
C2 C3 C4 C13 1.4(4)
C13 C4 C5 C6 -0.5(5)
C3 C4 C5 C6 179.4(3)
C4 C5 C6 C7 0.0(5)
C5 C6 C7 C8 0.8(5)
C6 C7 C8 C9 178.4(3)
C6 C7 C8 C13 -1.2(4)
C7 C8 C9 C10 -179.4(3)
C13 C8 C9 C10 0.2(4)
C8 C9 C10 C11 -1.6(5)
N2 N1 C11 C12 178.9(2)
Co1 N1 C11 C12 0.1(4)
N2 N1 C11 C10 -0.8(4)
Co1 N1 C11 C10 -179.6(2)
C9 C10 C11 N1 -178.9(3)
C9 C10 C11 C12 1.3(4)
N1 C11 C12 C13 -179.4(2)
C10 C11 C12 C13 0.3(4)
N1 C11 C12 C1 1.1(4)
C10 C11 C12 C1 -179.2(2)
O1 C1 C12 C11 2.8(4)
C2 C1 C12 C11 -177.9(2)
O1 C1 C12 C13 -176.7(2)
C2 C1 C12 C13 2.6(4)
C7 C8 C13 C4 0.7(4)
C9 C8 C13 C4 -178.9(3)
C7 C8 C13 C12 -178.9(3)
C9 C8 C13 C12 1.5(4)
C5 C4 C13 C8 0.1(4)
C3 C4 C13 C8 -179.8(3)
C5 C4 C13 C12 179.7(3)
C3 C4 C13 C12 -0.2(4)
C11 C12 C13 C8 -1.7(4)
C1 C12 C13 C8 177.8(2)
C11 C12 C13 C4 178.7(2)
C1 C12 C13 C4 -1.8(4)
C18 N3 C14 N2 179.3(2)
Co1 N3 C14 N2 -2.7(3)
C18 N3 C14 C15 -0.5(4)
Co1 N3 C14 C15 177.4(2)
N1 N2 C14 N3 1.9(3)
N1 N2 C14 C15 -178.3(2)
N3 C14 C15 C16 -0.1(4)
N2 C14 C15 C16 -180.0(3)
C14 C15 C16 C17 0.6(4)
C15 C16 C17 C18 -0.4(4)
C14 N3 C18 C17 0.8(4)
Co1 N3 C18 C17 -176.8(2)
C16 C17 C18 N3 -0.3(4)
Co1 O2 C19 C20 -165.34(17)
Co1 O2 C19 C30 15.2(3)
O2 C19 C20 C21 175.3(2)
C30 C19 C20 C21 -5.2(4)
C19 C20 C21 C22 2.4(4)
C20 C21 C22 C23 -178.3(3)
C20 C21 C22 C31 2.4(4)
C31 C22 C23 C24 2.0(4)
C21 C22 C23 C24 -177.4(3)
C22 C23 C24 C25 0.8(5)
C23 C24 C25 C26 -1.6(5)
C24 C25 C26 C27 179.5(3)
C24 C25 C26 C31 -0.3(4)
C25 C26 C27 C28 177.9(3)
C31 C26 C27 C28 -2.3(4)
C26 C27 C28 C29 -1.3(4)
N5 N4 C29 C28 -5.9(3)
Co1 N4 C29 C28 167.98(19)
N5 N4 C29 C30 176.6(2)
Co1 N4 C29 C30 -9.5(3)
C27 C28 C29 N4 -173.5(3)
C27 C28 C29 C30 4.1(4)
O2 C19 C30 C31 -177.4(2)
C20 C19 C30 C31 3.2(4)
O2 C19 C30 C29 4.6(4)
C20 C19 C30 C29 -174.9(2)
N4 C29 C30 C19 -7.7(4)
C28 C29 C30 C19 174.8(2)
N4 C29 C30 C31 174.3(2)
C28 C29 C30 C31 -3.3(4)
C23 C22 C31 C26 -3.7(4)
C21 C22 C31 C26 175.6(2)
C23 C22 C31 C30 176.4(3)
C21 C22 C31 C30 -4.3(4)
C25 C26 C31 C22 2.9(4)
C27 C26 C31 C22 -176.9(3)
C25 C26 C31 C30 -177.2(3)
C27 C26 C31 C30 3.0(4)
C19 C30 C31 C22 1.5(4)
C29 C30 C31 C22 179.6(2)
C19 C30 C31 C26 -178.4(2)
C29 C30 C31 C26 -0.3(4)
N4 N5 C32 N6 5.9(3)
N4 N5 C32 C33 -171.3(2)
C36 N6 C32 N5 -170.6(2)
Co1 N6 C32 N5 5.7(3)
C36 N6 C32 C33 6.7(3)
Co1 N6 C32 C33 -177.07(19)
N5 C32 C33 C34 171.7(3)
N6 C32 C33 C34 -5.5(4)
C32 C33 C34 C35 1.5(4)
C33 C34 C35 C36 1.3(4)
C32 N6 C36 C35 -4.0(4)
Co1 N6 C36 C35 -179.39(19)
C34 C35 C36 N6 -0.1(4)
